data_4072259
loop_
_publ_author_name
'Zhou, Yongbo'
'Xi, Zhenxing'
'Chen, Wanzhi'
'Wang, Daqi'

_publ_section_title
;
 Dinickel(II) Complexes of Bis(N-heterocyclic carbene) Ligands Containing
 [Ni2(\m-OH)] Cores as Highly Efficient Catalysts for the Coupling of Aryl
 Chlorides
;
_journal_issue 22
_journal_name_full Organometallics
_journal_page_first 5911
_journal_paper_doi 10.1021/om800711g
_journal_volume 27
_journal_year 2008
_chemical_formula_sum 'C30 H36 F12 N14 Ni2 P2'
_chemical_formula_weight 1000.09
_chemical_name_systematic
; 
 ? 
;
_space_group_IT_number 2
_symmetry_cell_setting triclinic
_symmetry_space_group_name_Hall '-P 1'
_symmetry_space_group_name_H-M 'P -1'
_atom_sites_solution_hydrogens geom
_atom_sites_solution_primary direct
_atom_sites_solution_secondary difmap
_audit_creation_method SHELXL-97
_cell_angle_alpha 75.005(9)
_cell_angle_beta 73.448(8)
_cell_angle_gamma 84.909(8)
_cell_formula_units_Z 1
_cell_length_a 7.775(6)
_cell_length_b 11.533(8)
_cell_length_c 12.120(9)
_cell_measurement_reflns_used 2293
_cell_measurement_temperature 298(2)
_cell_measurement_theta_max 24.236
_cell_measurement_theta_min 2.716
_cell_volume 1006.1(13)
_computing_cell_refinement 'Bruker SMART'
_computing_data_collection 'Bruker SMART'
_computing_data_reduction 'Bruker SHELXTL'
_computing_molecular_graphics 'Bruker SHELXTL'
_computing_publication_material 'Bruker SHELXTL'
_computing_structure_refinement 'SHELXL-97 (Sheldrick, 1997)'
_computing_structure_solution 'SHELXS-97 (Sheldrick, 1990)'
_diffrn_ambient_temperature 298(2)
_diffrn_measured_fraction_theta_full 0.985
_diffrn_measured_fraction_theta_max 0.985
_diffrn_measurement_device_type 'CCD area detector'
_diffrn_measurement_method 'phi and omega scans'
_diffrn_radiation_monochromator graphite
_diffrn_radiation_source 'fine-focus sealed tube'
_diffrn_radiation_type MoK\a
_diffrn_radiation_wavelength 0.71073
_diffrn_reflns_av_R_equivalents 0.0208
_diffrn_reflns_av_sigmaI/netI 0.0407
_diffrn_reflns_limit_h_max 9
_diffrn_reflns_limit_h_min -9
_diffrn_reflns_limit_k_max 13
_diffrn_reflns_limit_k_min -13
_diffrn_reflns_limit_l_max 10
_diffrn_reflns_limit_l_min -14
_diffrn_reflns_number 5295
_diffrn_reflns_theta_full 25.01
_diffrn_reflns_theta_max 25.01
_diffrn_reflns_theta_min 1.81
_exptl_absorpt_coefficient_mu 1.115
_exptl_absorpt_correction_T_max 0.8967
_exptl_absorpt_correction_T_min 0.7915
_exptl_absorpt_correction_type multi-scan
_exptl_absorpt_process_details sadabs
_exptl_crystal_colour colorles
_exptl_crystal_density_diffrn 1.651
_exptl_crystal_density_method 'not measured'
_exptl_crystal_description prism
_exptl_crystal_F_000 508
_exptl_crystal_size_max 0.22
_exptl_crystal_size_mid 0.19
_exptl_crystal_size_min 0.10
_refine_diff_density_max 0.451
_refine_diff_density_min -0.250
_refine_diff_density_rms 0.057
_refine_ls_extinction_method none
_refine_ls_goodness_of_fit_ref 0.983
_refine_ls_hydrogen_treatment constr
_refine_ls_matrix_type full
_refine_ls_number_parameters 326
_refine_ls_number_reflns 3488
_refine_ls_number_restraints 603
_refine_ls_restrained_S_all 0.984
_refine_ls_R_factor_all 0.0529
_refine_ls_R_factor_gt 0.0381
_refine_ls_shift/su_max 0.001
_refine_ls_shift/su_mean 0.000
_refine_ls_structure_factor_coef Fsqd
_refine_ls_weighting_details 'calc w=1/[\s^2^(Fo^2^)+(0.0636P)^2^+0.0000P] where P=(Fo^2^+2Fc^2^)/3'
_refine_ls_weighting_scheme calc
_refine_ls_wR_factor_gt 0.0974
_refine_ls_wR_factor_ref 0.1044
_reflns_number_gt 2744
_reflns_number_total 3488
_reflns_threshold_expression >2sigma(I)
_cod_data_source_file om800711g_si_001.cif
_cod_data_source_block 070116g
_cod_depositor_comments
;
The following automatic conversions were performed:

'_symmetry_cell_setting' value 'Triclinic' changed to 'triclinic'
according to /home/saulius/struct/CIF-dictionaries/cif_core.dic
dictionary named 'cif_core.dic' version 2.4.1 from 2010-06-29.

Automatic conversion script
Id: cif_fix_values 1715 2011-07-08 13:25:40Z adriana 
;
_cod_original_cell_volume 1006.1(12)
_cod_original_sg_symbol_H-M P-1
_cod_database_code 4072259

loop_
_symmetry_equiv_pos_as_xyz
'x, y, z'
'-x, -y, -z'

loop_
_atom_site_label
_atom_site_type_symbol
_atom_site_fract_x
_atom_site_fract_y
_atom_site_fract_z
_atom_site_U_iso_or_equiv
_atom_site_adp_type
_atom_site_occupancy
_atom_site_symmetry_multiplicity
_atom_site_calc_flag
_atom_site_refinement_flags
_atom_site_disorder_assembly
_atom_site_disorder_group
Ni1 Ni 0.15827(5) 0.87704(3) 0.06166(3) 0.03828(15) Uani 1 1 d . . .
F1 F 0.313(6) 0.255(3) 0.304(4) 0.108(7) Uani 0.146(5) 1 d PU A 1
F2 F 0.239(4) 0.203(3) 0.583(3) 0.091(6) Uani 0.146(5) 1 d PU A 1
F3 F 0.211(5) 0.355(2) 0.443(2) 0.123(6) Uani 0.146(5) 1 d PU A 1
F4 F 0.466(4) 0.266(3) 0.424(3) 0.115(5) Uani 0.146(5) 1 d PU A 1
F5 F 0.362(4) 0.105(2) 0.439(3) 0.123(6) Uani 0.146(5) 1 d PU A 1
F6 F 0.101(3) 0.177(3) 0.4583(18) 0.095(5) Uani 0.146(5) 1 d PU A 1
F1' F 0.3187(9) 0.2123(5) 0.3081(5) 0.109(2) Uani 0.854(5) 1 d PDU A 2
F2' F 0.2680(9) 0.2518(5) 0.5626(5) 0.127(2) Uani 0.854(5) 1 d PDU A 2
F3' F 0.0960(5) 0.2777(6) 0.4419(4) 0.1273(17) Uani 0.854(5) 1 d PDU A 2
F4' F 0.2295(8) 0.1003(3) 0.4917(3) 0.1219(16) Uani 0.854(5) 1 d PDU A 2
F5' F 0.4950(5) 0.1913(5) 0.4303(4) 0.1189(16) Uani 0.854(5) 1 d PDU A 2
F6' F 0.3649(7) 0.3643(3) 0.3752(4) 0.1169(15) Uani 0.854(5) 1 d PDU A 2
N1 N 0.0555(3) 0.8921(2) -0.0682(2) 0.0398(6) Uani 1 1 d . . .
N2 N 0.0539(3) 1.0178(2) 0.1135(2) 0.0392(6) Uani 1 1 d . . .
N3 N 0.2278(4) 0.6587(2) -0.0178(3) 0.0531(7) Uani 1 1 d . . .
N4 N 0.1967(4) 0.6216(2) 0.1684(2) 0.0532(7) Uani 1 1 d . . .
N5 N 0.3255(4) 0.9130(2) 0.2331(2) 0.0498(7) Uani 1 1 d . . .
N6 N 0.5163(3) 0.8435(2) 0.0999(3) 0.0505(7) Uani 1 1 d . . .
N7 N 0.7124(9) 0.5704(5) 0.2219(5) 0.138(2) Uani 1 1 d U . .
P1 P 0.29312(14) 0.23170(9) 0.43713(9) 0.0640(3) Uani 1 1 d DU . .
C1 C 0.2490(5) 0.7257(3) -0.1393(3) 0.0629(10) Uani 1 1 d . . .
H1A H 0.2327 0.6722 -0.1854 0.076 Uiso 1 1 calc R . .
H1B H 0.3702 0.7559 -0.1724 0.076 Uiso 1 1 calc R . .
C2 C 0.1190(4) 0.8286(3) -0.1503(3) 0.0472(8) Uani 1 1 d . . .
C3 C -0.0545(5) 1.1268(3) 0.2469(3) 0.0535(8) Uani 1 1 d . . .
H3 H -0.0779 1.1553 0.3149 0.064 Uiso 1 1 calc R . .
C4 C 0.0518(4) 1.0310(3) 0.2216(3) 0.0457(7) Uani 1 1 d . . .
C5 C 0.1524(5) 0.9511(3) 0.3007(3) 0.0572(9) Uani 1 1 d . . .
H5A H 0.1713 0.9933 0.3558 0.069 Uiso 1 1 calc R . .
H5B H 0.0815 0.8808 0.3467 0.069 Uiso 1 1 calc R . .
C6 C 0.2001(4) 0.7125(3) 0.0722(3) 0.0432(7) Uani 1 1 d . . .
C7 C 0.2203(6) 0.5125(3) 0.1384(4) 0.0727(11) Uani 1 1 d . . .
H7 H 0.2223 0.4371 0.1896 0.087 Uiso 1 1 calc R . .
C8 C 0.2398(6) 0.5359(3) 0.0222(4) 0.0723(11) Uani 1 1 d . . .
H8 H 0.2580 0.4800 -0.0234 0.087 Uiso 1 1 calc R . .
C9 C 0.1639(6) 0.6324(3) 0.2896(3) 0.0700(11) Uani 1 1 d . . .
H9A H 0.2746 0.6486 0.3026 0.105 Uiso 1 1 calc R . .
H9B H 0.1157 0.5588 0.3439 0.105 Uiso 1 1 calc R . .
H9C H 0.0798 0.6970 0.3024 0.105 Uiso 1 1 calc R . .
C10 C 0.3398(4) 0.8743(3) 0.1363(3) 0.0439(7) Uani 1 1 d . . .
C11 C 0.6055(5) 0.8656(3) 0.1743(4) 0.0701(11) Uani 1 1 d . . .
H11 H 0.7274 0.8524 0.1677 0.084 Uiso 1 1 calc R . .
C12 C 0.4880(6) 0.9092(3) 0.2577(4) 0.0683(11) Uani 1 1 d . . .
H12 H 0.5111 0.9323 0.3201 0.082 Uiso 1 1 calc R . .
C13 C 0.5986(4) 0.7947(3) -0.0025(4) 0.0623(10) Uani 1 1 d . . .
H13A H 0.6049 0.7088 0.0226 0.093 Uiso 1 1 calc R . .
H13B H 0.7175 0.8256 -0.0395 0.093 Uiso 1 1 calc R . .
H13C H 0.5279 0.8176 -0.0582 0.093 Uiso 1 1 calc R . .
C14 C 0.7220(8) 0.5151(5) 0.3099(6) 0.0922(15) Uani 1 1 d U . .
C15 C 0.7322(8) 0.4429(5) 0.4241(5) 0.1100(17) Uani 1 1 d U . .
H15A H 0.6285 0.4586 0.4842 0.165 Uiso 1 1 calc R . .
H15B H 0.8386 0.4624 0.4403 0.165 Uiso 1 1 calc R . .
H15C H 0.7365 0.3595 0.4238 0.165 Uiso 1 1 calc R . .

loop_
_atom_site_aniso_label
_atom_site_aniso_U_11
_atom_site_aniso_U_22
_atom_site_aniso_U_33
_atom_site_aniso_U_23
_atom_site_aniso_U_13
_atom_site_aniso_U_12
Ni1 0.0338(2) 0.0443(2) 0.0390(2) -0.01242(17) -0.01256(16) 0.00332(15)
F1 0.123(11) 0.111(11) 0.083(10) -0.004(10) -0.045(9) 0.025(10)
F2 0.083(9) 0.122(11) 0.080(9) -0.010(9) -0.059(7) 0.007(9)
F3 0.131(11) 0.090(9) 0.134(10) -0.028(9) -0.025(10) 0.039(9)
F4 0.093(9) 0.129(10) 0.134(10) -0.027(10) -0.043(8) -0.026(9)
F5 0.129(11) 0.106(10) 0.128(10) -0.030(9) -0.032(10) 0.025(10)
F6 0.093(9) 0.134(10) 0.077(8) -0.034(9) -0.041(7) -0.015(9)
F1' 0.125(3) 0.140(5) 0.068(2) -0.043(3) -0.005(2) -0.040(4)
F2' 0.174(5) 0.147(5) 0.082(3) -0.060(3) -0.052(3) 0.033(4)
F3' 0.073(2) 0.181(5) 0.129(3) -0.042(3) -0.039(2) 0.039(3)
F4' 0.157(4) 0.084(2) 0.098(3) -0.010(2) 0.007(3) -0.034(3)
F5' 0.074(2) 0.129(4) 0.139(3) -0.012(3) -0.034(2) 0.030(2)
F6' 0.148(4) 0.073(2) 0.138(3) 0.001(2) -0.070(3) -0.021(2)
N1 0.0347(13) 0.0495(14) 0.0378(13) -0.0145(12) -0.0128(11) 0.0070(11)
N2 0.0356(13) 0.0466(14) 0.0376(13) -0.0126(11) -0.0122(11) 0.0028(11)
N3 0.0567(17) 0.0517(16) 0.0555(17) -0.0210(14) -0.0209(14) 0.0176(13)
N4 0.0581(17) 0.0479(16) 0.0516(17) -0.0102(14) -0.0158(14) 0.0059(13)
N5 0.0549(17) 0.0512(15) 0.0512(16) -0.0130(13) -0.0279(14) 0.0041(13)
N6 0.0388(15) 0.0477(15) 0.0652(18) -0.0065(14) -0.0217(14) 0.0006(12)
N7 0.220(6) 0.105(4) 0.119(4) -0.052(3) -0.079(4) 0.029(4)
P1 0.0648(7) 0.0685(6) 0.0609(6) -0.0207(5) -0.0178(5) 0.0049(5)
C1 0.067(2) 0.072(2) 0.055(2) -0.0312(19) -0.0196(18) 0.0270(19)
C2 0.0460(18) 0.0543(18) 0.0436(18) -0.0176(15) -0.0141(15) 0.0100(14)
C3 0.060(2) 0.067(2) 0.0384(17) -0.0239(17) -0.0147(16) 0.0089(17)
C4 0.0507(19) 0.0510(18) 0.0384(17) -0.0115(15) -0.0175(15) 0.0025(15)
C5 0.073(2) 0.061(2) 0.0448(19) -0.0155(17) -0.0281(18) 0.0090(18)
C6 0.0355(16) 0.0486(17) 0.0461(18) -0.0129(15) -0.0124(14) 0.0040(13)
C7 0.097(3) 0.046(2) 0.076(3) -0.017(2) -0.030(2) 0.016(2)
C8 0.091(3) 0.056(2) 0.081(3) -0.033(2) -0.036(2) 0.028(2)
C9 0.098(3) 0.059(2) 0.048(2) -0.0047(18) -0.020(2) 0.000(2)
C10 0.0423(18) 0.0424(16) 0.0478(18) -0.0053(14) -0.0194(14) 0.0015(13)
C11 0.053(2) 0.068(2) 0.104(3) -0.019(2) -0.047(2) 0.0027(19)
C12 0.074(3) 0.067(2) 0.086(3) -0.020(2) -0.056(2) 0.007(2)
C13 0.0348(18) 0.067(2) 0.081(3) -0.018(2) -0.0105(17) 0.0054(16)
C14 0.112(4) 0.090(4) 0.098(4) -0.051(3) -0.045(3) 0.012(3)
C15 0.113(4) 0.121(4) 0.115(4) -0.033(4) -0.058(4) -0.001(3)

loop_
_atom_type_symbol
_atom_type_description
_atom_type_scat_dispersion_real
_atom_type_scat_dispersion_imag
_atom_type_scat_source
C C 0.0033 0.0016 'International Tables Vol C Tables 4.2.6.8 and 6.1.1.4'
H H 0.0000 0.0000 'International Tables Vol C Tables 4.2.6.8 and 6.1.1.4'
N N 0.0061 0.0033 'International Tables Vol C Tables 4.2.6.8 and 6.1.1.4'
F F 0.0171 0.0103 'International Tables Vol C Tables 4.2.6.8 and 6.1.1.4'
Ni Ni 0.3393 1.1124 'International Tables Vol C Tables 4.2.6.8 and 6.1.1.4'
P P 0.1023 0.0942 'International Tables Vol C Tables 4.2.6.8 and 6.1.1.4'

loop_
_geom_angle_atom_site_label_1
_geom_angle_atom_site_label_2
_geom_angle_atom_site_label_3
_geom_angle
_geom_angle_site_symmetry_1
_geom_angle_site_symmetry_3
C6 Ni1 C10 88.60(13) . .
C6 Ni1 N2 156.68(12) . .
C10 Ni1 N2 90.05(12) . .
C6 Ni1 N1 90.78(12) . .
C10 Ni1 N1 156.99(12) . .
N2 Ni1 N1 99.32(10) . .
C2 N1 N2 106.6(2) . 2_575
C2 N1 Ni1 121.9(2) . .
N2 N1 Ni1 129.60(18) 2_575 .
C4 N2 N1 106.9(2) . 2_575
C4 N2 Ni1 121.0(2) . .
N1 N2 Ni1 131.01(19) 2_575 .
C6 N3 C8 110.8(3) . .
C6 N3 C1 122.5(3) . .
C8 N3 C1 126.6(3) . .
C6 N4 C7 110.7(3) . .
C6 N4 C9 126.2(3) . .
C7 N4 C9 123.0(3) . .
C10 N5 C12 111.6(3) . .
C10 N5 C5 121.0(3) . .
C12 N5 C5 127.3(3) . .
C10 N6 C11 109.7(3) . .
C10 N6 C13 125.5(3) . .
C11 N6 C13 124.8(3) . .
F4 P1 F5 89.1(16) . .
F4 P1 F3 94.4(18) . .
F5 P1 F3 175.2(16) . .
F4 P1 F1 95(2) . .
F5 P1 F1 90.0(16) . .
F3 P1 F1 93.0(17) . .
F4 P1 F4' 122.5(14) . .
F5 P1 F4' 39.7(12) . .
F3 P1 F4' 135.6(13) . .
F1 P1 F4' 106.0(15) . .
F4 P1 F2' 80.8(12) . .
F5 P1 F2' 107.6(11) . .
F3 P1 F2' 69.8(10) . .
F1 P1 F2' 161.8(14) . .
F4' P1 F2' 91.0(2) . .
F4 P1 F3' 144.8(14) . .
F5 P1 F3' 126.0(13) . .
F3 P1 F3' 50.8(13) . .
F1 P1 F3' 83.6(17) . .
F4' P1 F3' 91.3(3) . .
F2' P1 F3' 89.7(3) . .
F4 P1 F5' 32.7(13) . .
F5 P1 F5' 56.5(12) . .
F3 P1 F5' 126.8(14) . .
F1 P1 F5' 95.9(17) . .
F4' P1 F5' 91.3(3) . .
F2' P1 F5' 90.1(3) . .
F3' P1 F5' 177.4(3) . .
F4 P1 F1' 99.1(13) . .
F5 P1 F1' 72.9(11) . .
F3 P1 F1' 109.7(11) . .
F1 P1 F1' 17.7(14) . .
F4' P1 F1' 89.5(2) . .
F2' P1 F1' 179.5(3) . .
F3' P1 F1' 90.1(3) . .
F5' P1 F1' 90.1(3) . .
F4 P1 F6' 56.5(13) . .
F5 P1 F6' 137.7(13) . .
F3 P1 F6' 47.0(12) . .
F1 P1 F6' 71.5(15) . .
F4' P1 F6' 177.0(2) . .
F2' P1 F6' 91.7(2) . .
F3' P1 F6' 90.3(3) . .
F5' P1 F6' 87.2(2) . .
F1' P1 F6' 87.9(2) . .
F4 P1 F6 173.4(17) . .
F5 P1 F6 84.8(15) . .
F3 P1 F6 91.6(16) . .
F1 P1 F6 87.4(19) . .
F4' P1 F6 51.0(11) . .
F2' P1 F6 98.7(7) . .
F3' P1 F6 41.5(10) . .
F5' P1 F6 141.0(12) . .
F1' P1 F6 81.4(7) . .
F6' P1 F6 130.0(11) . .
F4 P1 F2 93.6(16) . .
F5 P1 F2 91.2(15) . .
F3 P1 F2 85.4(14) . .
F1 P1 F2 171(2) . .
F4' P1 F2 69.8(11) . .
F2' P1 F2 21.2(11) . .
F3' P1 F2 88.8(10) . .
F5' P1 F2 91.9(10) . .
F1' P1 F2 159.3(11) . .
F6' P1 F2 112.8(11) . .
F6 P1 F2 84.1(12) . .
N3 C1 C2 112.7(3) . .
N3 C1 H1A 109.1 . .
C2 C1 H1A 109.1 . .
N3 C1 H1B 109.1 . .
C2 C1 H1B 109.1 . .
H1A C1 H1B 107.8 . .
N1 C2 C3 111.2(3) . 2_575
N1 C2 C1 124.3(3) . .
C3 C2 C1 124.4(3) 2_575 .
C2 C3 C4 104.8(3) 2_575 .
C2 C3 H3 127.6 2_575 .
C4 C3 H3 127.6 . .
N2 C4 C3 110.5(3) . .
N2 C4 C5 124.0(3) . .
C3 C4 C5 125.6(3) . .
N5 C5 C4 111.6(3) . .
N5 C5 H5A 109.3 . .
C4 C5 H5A 109.3 . .
N5 C5 H5B 109.3 . .
C4 C5 H5B 109.3 . .
H5A C5 H5B 108.0 . .
N4 C6 N3 104.6(3) . .
N4 C6 Ni1 129.5(2) . .
N3 C6 Ni1 125.7(2) . .
C8 C7 N4 106.8(3) . .
C8 C7 H7 126.6 . .
N4 C7 H7 126.6 . .
C7 C8 N3 107.0(3) . .
C7 C8 H8 126.5 . .
N3 C8 H8 126.5 . .
N4 C9 H9A 109.5 . .
N4 C9 H9B 109.5 . .
H9A C9 H9B 109.5 . .
N4 C9 H9C 109.5 . .
H9A C9 H9C 109.5 . .
H9B C9 H9C 109.5 . .
N5 C10 N6 104.6(3) . .
N5 C10 Ni1 126.5(2) . .
N6 C10 Ni1 128.7(3) . .
C12 C11 N6 108.1(3) . .
C12 C11 H11 125.9 . .
N6 C11 H11 125.9 . .
C11 C12 N5 105.9(3) . .
C11 C12 H12 127.0 . .
N5 C12 H12 127.0 . .
N6 C13 H13A 109.5 . .
N6 C13 H13B 109.5 . .
H13A C13 H13B 109.5 . .
N6 C13 H13C 109.5 . .
H13A C13 H13C 109.5 . .
H13B C13 H13C 109.5 . .
N7 C14 C15 179.3(7) . .
C14 C15 H15A 109.5 . .
C14 C15 H15B 109.5 . .
H15A C15 H15B 109.5 . .
C14 C15 H15C 109.5 . .
H15A C15 H15C 109.5 . .
H15B C15 H15C 109.5 . .

loop_
_geom_bond_atom_site_label_1
_geom_bond_atom_site_label_2
_geom_bond_distance
_geom_bond_site_symmetry_2
Ni1 C6 1.874(3) .
Ni1 C10 1.875(3) .
Ni1 N2 1.922(3) .
Ni1 N1 1.922(3) .
F1 P1 1.52(4) .
F2 P1 1.64(3) .
F3 P1 1.52(2) .
F4 P1 1.39(2) .
F5 P1 1.51(2) .
F6 P1 1.60(2) .
F1' P1 1.591(6) .
F2' P1 1.552(5) .
F3' P1 1.567(4) .
F4' P1 1.551(3) .
F5' P1 1.583(4) .
F6' P1 1.591(3) .
N1 C2 1.343(4) .
N1 N2 1.385(3) 2_575
N2 C4 1.353(4) .
N2 N1 1.385(3) 2_575
N3 C6 1.347(4) .
N3 C8 1.377(5) .
N3 C1 1.445(5) .
N4 C6 1.347(4) .
N4 C7 1.382(4) .
N4 C9 1.454(4) .
N5 C10 1.332(4) .
N5 C12 1.373(4) .
N5 C5 1.459(4) .
N6 C10 1.361(4) .
N6 C11 1.365(5) .
N6 C13 1.453(5) .
N7 C14 1.111(7) .
C1 C2 1.493(4) .
C1 H1A 0.9700 .
C1 H1B 0.9700 .
C2 C3 1.364(5) 2_575
C3 C2 1.364(5) 2_575
C3 C4 1.366(4) .
C3 H3 0.9300 .
C4 C5 1.491(4) .
C5 H5A 0.9700 .
C5 H5B 0.9700 .
C7 C8 1.329(6) .
C7 H7 0.9300 .
C8 H8 0.9300 .
C9 H9A 0.9600 .
C9 H9B 0.9600 .
C9 H9C 0.9600 .
C11 C12 1.328(6) .
C11 H11 0.9300 .
C12 H12 0.9300 .
C13 H13A 0.9600 .
C13 H13B 0.9600 .
C13 H13C 0.9600 .
C14 C15 1.439(7) .
C15 H15A 0.9600 .
C15 H15B 0.9600 .
C15 H15C 0.9600 .
